data_1506756
loop_
_publ_author_name
'Alajar\'in, Mateo'
'Ort\'in, Mar\'ia-Mar'
'S\'anchez-Andrada, Pilar'
'Vidal, Angel'
'Bautista, Delia'

_publ_section_title
;
 From ketenimines to ketenes to quinolones: two consecutive
 pseudopericyclic events.
;
_journal_issue 23
_journal_name_full 'Organic letters'
_journal_page_first 5281
_journal_page_last 5284
_journal_paper_doi 10.1021/ol052189v
_journal_volume 7
_journal_year 2005
_chemical_formula_sum 'C28 H21 N O S'
_chemical_formula_weight 419.52
_chemical_name_systematic
; 
 ? 
;
_space_group_IT_number 14
_symmetry_cell_setting monoclinic
_symmetry_space_group_name_Hall '-P 2ybc'
_symmetry_space_group_name_H-M 'P 1 21/c 1'
_atom_sites_solution_hydrogens geom
_atom_sites_solution_primary direct
_atom_sites_solution_secondary difmap
_audit_creation_method SHELXL-97
_cell_angle_alpha 90.00
_cell_angle_beta 111.17(2)
_cell_angle_gamma 90.00
_cell_formula_units_Z 4
_cell_length_a 14.368(2)
_cell_length_b 9.905(2)
_cell_length_c 16.546(2)
_cell_measurement_reflns_used 100
_cell_measurement_temperature 293(2)
_cell_measurement_theta_max 12.90
_cell_measurement_theta_min 5.00
_cell_volume 2195.8(7)
_computing_cell_refinement 'Siemens XSCANS'
_computing_data_collection 'Siemens XSCANS'
_computing_data_reduction 'Siemens XSCANS'
_computing_molecular_graphics 'Siemens SHELXTL'
_computing_publication_material 'Siemens SHELXTL'
_computing_structure_refinement 'SHELXL-97 (Sheldrick, 1997)'
_computing_structure_solution 'SHELXS-97 (Sheldrick, 1990)'
_diffrn_ambient_temperature 293(2)
_diffrn_measured_fraction_theta_full 0.998
_diffrn_measured_fraction_theta_max 0.998
_diffrn_measurement_device_type 'Siemens P4'
_diffrn_measurement_method \w-scan
_diffrn_radiation_monochromator graphite
_diffrn_radiation_source 'fine-focus sealed tube'
_diffrn_radiation_type MoK\a
_diffrn_radiation_wavelength 0.71073
_diffrn_reflns_av_R_equivalents 0.0310
_diffrn_reflns_av_sigmaI/netI 0.0503
_diffrn_reflns_limit_h_max 17
_diffrn_reflns_limit_h_min -15
_diffrn_reflns_limit_k_max 7
_diffrn_reflns_limit_k_min -11
_diffrn_reflns_limit_l_max 0
_diffrn_reflns_limit_l_min -19
_diffrn_reflns_number 6910
_diffrn_reflns_theta_full 25.00
_diffrn_reflns_theta_max 25.00
_diffrn_reflns_theta_min 3.04
_diffrn_standards_interval_count 247
_diffrn_standards_number 3
_exptl_absorpt_coefficient_mu 0.167
_exptl_crystal_colour colourless
_exptl_crystal_density_diffrn 1.269
_exptl_crystal_density_method 'not measured'
_exptl_crystal_description prism
_exptl_crystal_F_000 880
_exptl_crystal_size_max 0.42
_exptl_crystal_size_mid 0.40
_exptl_crystal_size_min 0.20
_refine_diff_density_max 0.191
_refine_diff_density_min -0.231
_refine_diff_density_rms 0.043
_refine_ls_extinction_method none
_refine_ls_goodness_of_fit_ref 0.927
_refine_ls_hydrogen_treatment 'rigid methyls, others riding'
_refine_ls_matrix_type full
_refine_ls_number_parameters 281
_refine_ls_number_reflns 3856
_refine_ls_number_restraints 24
_refine_ls_restrained_S_all 0.924
_refine_ls_R_factor_all 0.0600
_refine_ls_R_factor_gt 0.0367
_refine_ls_shift/su_max 0.000
_refine_ls_shift/su_mean 0.000
_refine_ls_structure_factor_coef Fsqd
_refine_ls_weighting_details 'calc w=1/[\s^2^(Fo^2^)+(0.0451P)^2^+0.0000P] where P=(Fo^2^+2Fc^2^)/3'
_refine_ls_weighting_scheme calc
_refine_ls_wR_factor_gt 0.0809
_refine_ls_wR_factor_ref 0.0866
_reflns_number_gt 2697
_reflns_number_total 3856
_reflns_threshold_expression >2sigma(I)
_cod_data_source_file ol052189vsi20050912_051042.cif
_cod_data_source_block avg10
_cod_original_cell_volume 2195.8(6)
_cod_original_sg_symbol_H-M 'P 2(1)/c'
_cod_database_code 1506756

loop_
_symmetry_equiv_pos_as_xyz
'x, y, z'
'-x, y+1/2, -z+1/2'
'-x, -y, -z'
'x, -y-1/2, z-1/2'

loop_
_atom_site_label
_atom_site_type_symbol
_atom_site_fract_x
_atom_site_fract_y
_atom_site_fract_z
_atom_site_U_iso_or_equiv
_atom_site_adp_type
_atom_site_occupancy
_atom_site_symmetry_multiplicity
_atom_site_calc_flag
_atom_site_refinement_flags
S S 0.15472(3) 0.76672(5) 0.12778(3) 0.02932(14) Uani 1 1 d .
N N 0.23704(10) 0.94037(15) 0.05164(10) 0.0255(4) Uani 1 1 d .
O O 0.32871(10) 0.64801(14) -0.07677(8) 0.0387(4) Uani 1 1 d .
C1 C 0.23187(12) 0.81660(19) 0.07050(11) 0.0228(4) Uani 1 1 d .
C2 C 0.28973(12) 0.69950(18) 0.04969(11) 0.0234(4) Uani 1 1 d .
C3 C 0.31560(12) 0.7361(2) -0.03049(11) 0.0283(4) Uani 1 1 d .
C4 C 0.33126(13) 0.8798(2) -0.04179(12) 0.0287(4) Uani 1 1 d .
C5 C 0.38150(15) 0.9229(2) -0.09535(13) 0.0406(5) Uani 1 1 d .
H5 H 0.4040 0.8597 -0.1257 0.049 Uiso 1 1 calc R
C6 C 0.39799(16) 1.0584(3) -0.10341(14) 0.0495(6) Uani 1 1 d .
H6 H 0.4323 1.0867 -0.1385 0.059 Uiso 1 1 calc R
C7 C 0.36344(16) 1.1520(2) -0.05926(14) 0.0481(6) Uani 1 1 d .
H7 H 0.3752 1.2433 -0.0645 0.058 Uiso 1 1 calc R
C8 C 0.31165(15) 1.1122(2) -0.00748(13) 0.0379(5) Uani 1 1 d .
H8 H 0.2878 1.1765 0.0211 0.045 Uiso 1 1 calc R
C9 C 0.29512(13) 0.97585(19) 0.00186(12) 0.0269(4) Uani 1 1 d .
C11 C 0.12419(13) 0.92460(18) 0.16205(11) 0.0251(4) Uani 1 1 d D
C12 C 0.03716(14) 0.9918(2) 0.11553(12) 0.0309(5) Uani 1 1 d D
H12 H -0.0064 0.9556 0.0639 0.037 Uiso 1 1 calc R
C13 C 0.01485(15) 1.1125(2) 0.14564(13) 0.0392(5) Uani 1 1 d D
H13 H -0.0443 1.1565 0.1141 0.047 Uiso 1 1 calc R
C14 C 0.07879(15) 1.1700(2) 0.22207(13) 0.0388(5) Uani 1 1 d D
C15 C 0.16443(15) 1.0995(2) 0.26911(13) 0.0381(5) Uani 1 1 d D
H15 H 0.2076 1.1349 0.3212 0.046 Uiso 1 1 calc R
C16 C 0.18695(13) 0.9780(2) 0.24019(12) 0.0304(5) Uani 1 1 d D
H16 H 0.2444 0.9316 0.2731 0.036 Uiso 1 1 calc R
C17 C 0.0566(2) 1.3049(3) 0.25309(17) 0.0679(8) Uani 1 1 d .
H17A H -0.0128 1.3091 0.2456 0.082 Uiso 1 1 calc R
H17B H 0.0718 1.3755 0.2201 0.082 Uiso 1 1 calc R
H17C H 0.0966 1.3159 0.3133 0.082 Uiso 1 1 calc R
C21 C 0.23049(13) 0.56832(18) 0.03835(12) 0.0276(4) Uani 1 1 d D
C22 C 0.24921(14) 0.47585(19) 0.10533(14) 0.0345(5) Uani 1 1 d D
H22 H 0.3032 0.4887 0.1567 0.041 Uiso 1 1 calc R
C23 C 0.18783(15) 0.3643(2) 0.09601(15) 0.0423(6) Uani 1 1 d D
H23 H 0.2006 0.3029 0.1412 0.051 Uiso 1 1 calc R
C24 C 0.10791(15) 0.3445(2) 0.01975(16) 0.0456(6) Uani 1 1 d D
H24 H 0.0667 0.2698 0.0136 0.055 Uiso 1 1 calc R
C25 C 0.08914(15) 0.4350(2) -0.04708(15) 0.0437(6) Uani 1 1 d D
H25 H 0.0353 0.4214 -0.0985 0.052 Uiso 1 1 calc R
C26 C 0.15015(13) 0.5462(2) -0.03808(13) 0.0344(5) Uani 1 1 d D
H26 H 0.1372 0.6068 -0.0837 0.041 Uiso 1 1 calc R
C31 C 0.39414(12) 0.68637(18) 0.12311(11) 0.0229(4) Uani 1 1 d D
C32 C 0.42307(12) 0.76124(19) 0.19893(11) 0.0267(4) Uani 1 1 d D
H32 H 0.3802 0.8259 0.2069 0.032 Uiso 1 1 calc R
C33 C 0.51599(13) 0.7399(2) 0.26306(12) 0.0306(4) Uani 1 1 d D
H33 H 0.5347 0.7899 0.3140 0.037 Uiso 1 1 calc R
C34 C 0.58086(14) 0.6454(2) 0.25190(12) 0.0322(5) Uani 1 1 d D
H34 H 0.6428 0.6309 0.2952 0.039 Uiso 1 1 calc R
C35 C 0.55268(13) 0.57264(19) 0.17557(12) 0.0315(5) Uani 1 1 d D
H35 H 0.5963 0.5097 0.1672 0.038 Uiso 1 1 calc R
C36 C 0.46042(13) 0.59263(19) 0.11182(12) 0.0284(4) Uani 1 1 d D
H36 H 0.4423 0.5429 0.0608 0.034 Uiso 1 1 calc R

loop_
_atom_site_aniso_label
_atom_site_aniso_U_11
_atom_site_aniso_U_22
_atom_site_aniso_U_33
_atom_site_aniso_U_23
_atom_site_aniso_U_13
_atom_site_aniso_U_12
S 0.0291(2) 0.0275(3) 0.0380(3) 0.0003(2) 0.0201(2) -0.0037(2)
N 0.0258(8) 0.0237(9) 0.0299(9) 0.0038(7) 0.0134(7) 0.0006(7)
O 0.0373(8) 0.0462(9) 0.0330(8) -0.0141(7) 0.0132(7) 0.0027(7)
C1 0.0190(9) 0.0277(11) 0.0227(9) -0.0016(8) 0.0086(8) -0.0017(8)
C2 0.0213(9) 0.0235(10) 0.0260(10) -0.0028(8) 0.0092(8) -0.0009(8)
C3 0.0190(9) 0.0381(13) 0.0258(10) -0.0053(9) 0.0059(8) 0.0023(9)
C4 0.0242(9) 0.0372(12) 0.0255(10) 0.0033(9) 0.0099(8) 0.0009(9)
C5 0.0366(12) 0.0581(16) 0.0335(12) 0.0049(11) 0.0202(10) 0.0037(11)
C6 0.0442(13) 0.0664(18) 0.0461(14) 0.0235(13) 0.0262(12) -0.0031(12)
C7 0.0474(13) 0.0446(15) 0.0570(15) 0.0198(12) 0.0246(12) -0.0026(11)
C8 0.0388(11) 0.0330(13) 0.0447(13) 0.0096(10) 0.0187(10) 0.0003(10)
C9 0.0255(10) 0.0298(11) 0.0278(10) 0.0054(9) 0.0123(8) 0.0010(8)
C11 0.0246(9) 0.0291(11) 0.0270(10) 0.0030(8) 0.0159(8) -0.0008(8)
C12 0.0314(10) 0.0378(12) 0.0243(10) 0.0037(9) 0.0111(9) 0.0007(9)
C13 0.0349(11) 0.0462(14) 0.0367(12) 0.0093(11) 0.0134(10) 0.0153(10)
C14 0.0438(12) 0.0428(13) 0.0367(12) -0.0046(10) 0.0228(10) 0.0094(11)
C15 0.0359(11) 0.0502(14) 0.0300(11) -0.0112(10) 0.0140(9) 0.0002(10)
C16 0.0206(9) 0.0406(12) 0.0297(11) 0.0011(10) 0.0088(8) 0.0027(9)
C17 0.0761(18) 0.0650(19) 0.0669(17) -0.0157(15) 0.0309(15) 0.0240(15)
C21 0.0233(10) 0.0220(11) 0.0380(11) -0.0053(9) 0.0116(9) 0.0011(8)
C22 0.0250(10) 0.0280(12) 0.0496(13) 0.0005(10) 0.0124(9) -0.0001(9)
C23 0.0352(11) 0.0265(12) 0.0662(15) 0.0066(11) 0.0193(11) 0.0014(9)
C24 0.0352(12) 0.0266(13) 0.0774(17) -0.0143(12) 0.0232(12) -0.0091(10)
C25 0.0294(11) 0.0404(14) 0.0564(15) -0.0177(12) 0.0096(11) -0.0082(10)
C26 0.0283(10) 0.0309(12) 0.0407(12) -0.0065(10) 0.0086(9) -0.0010(9)
C31 0.0212(9) 0.0225(10) 0.0261(10) 0.0011(8) 0.0099(8) -0.0030(8)
C32 0.0242(9) 0.0255(11) 0.0314(10) -0.0020(9) 0.0113(8) -0.0025(8)
C33 0.0319(10) 0.0313(12) 0.0274(10) -0.0038(9) 0.0093(8) -0.0069(9)
C34 0.0233(9) 0.0379(13) 0.0314(11) 0.0071(10) 0.0048(8) -0.0007(9)
C35 0.0258(10) 0.0296(12) 0.0394(12) 0.0046(10) 0.0121(9) 0.0033(9)
C36 0.0271(10) 0.0270(11) 0.0313(11) -0.0028(9) 0.0108(9) -0.0007(8)

loop_
_atom_type_symbol
_atom_type_description
_atom_type_scat_dispersion_real
_atom_type_scat_dispersion_imag
_atom_type_scat_source
C C 0.0033 0.0016 'International Tables Vol C Tables 4.2.6.8 and 6.1.1.4'
H H 0.0000 0.0000 'International Tables Vol C Tables 4.2.6.8 and 6.1.1.4'
N N 0.0061 0.0033 'International Tables Vol C Tables 4.2.6.8 and 6.1.1.4'
O O 0.0106 0.0060 'International Tables Vol C Tables 4.2.6.8 and 6.1.1.4'
S S 0.1246 0.1234 'International Tables Vol C Tables 4.2.6.8 and 6.1.1.4'

loop_
_geom_angle_atom_site_label_1
_geom_angle_atom_site_label_2
_geom_angle_atom_site_label_3
_geom_angle
C1 S C11 101.56(8)
C1 N C9 118.78(15)
N C1 C2 125.97(15)
N C1 S 120.22(13)
C2 C1 S 113.80(13)
C21 C2 C1 110.31(14)
C21 C2 C3 112.98(15)
C1 C2 C3 109.44(15)
C21 C2 C31 111.21(14)
C1 C2 C31 109.56(14)
C3 C2 C31 103.10(13)
O C3 C4 123.36(17)
O C3 C2 120.73(18)
C4 C3 C2 115.70(15)
C5 C4 C9 119.49(19)
C5 C4 C3 121.09(18)
C9 C4 C3 119.42(16)
C6 C5 C4 120.3(2)
C5 C6 C7 119.76(19)
C6 C7 C8 121.0(2)
C7 C8 C9 120.0(2)
C8 C9 C4 119.46(17)
C8 C9 N 117.88(17)
C4 C9 N 122.56(17)
C12 C11 C16 119.30(18)
C12 C11 S 121.77(15)
C16 C11 S 118.83(14)
C13 C12 C11 119.97(19)
C12 C13 C14 121.43(19)
C15 C14 C13 117.83(19)
C15 C14 C17 120.7(2)
C13 C14 C17 121.5(2)
C16 C15 C14 121.25(19)
C15 C16 C11 120.15(18)
C22 C21 C26 118.76(18)
C22 C21 C2 121.66(17)
C26 C21 C2 119.33(17)
C23 C22 C21 120.33(19)
C24 C23 C22 120.1(2)
C25 C24 C23 120.1(2)
C24 C25 C26 120.1(2)
C25 C26 C21 120.7(2)
C32 C31 C36 118.88(16)
C32 C31 C2 123.43(15)
C36 C31 C2 117.68(15)
C31 C32 C33 120.11(17)
C34 C33 C32 120.67(18)
C33 C34 C35 119.16(18)
C36 C35 C34 120.53(18)
C35 C36 C31 120.63(18)

loop_
_geom_bond_atom_site_label_1
_geom_bond_atom_site_label_2
_geom_bond_distance
S C1 1.7691(17)
S C11 1.7718(19)
N C1 1.274(2)
N C9 1.412(2)
O C3 1.220(2)
C1 C2 1.537(2)
C2 C21 1.527(2)
C2 C3 1.545(2)
C2 C31 1.558(2)
C3 C4 1.464(3)
C4 C5 1.397(3)
C4 C9 1.402(3)
C5 C6 1.378(3)
C6 C7 1.379(3)
C7 C8 1.380(3)
C8 C9 1.389(3)
C11 C12 1.380(2)
C11 C16 1.386(2)
C12 C13 1.377(3)
C13 C14 1.388(3)
C14 C15 1.384(3)
C14 C17 1.506(3)
C15 C16 1.376(3)
C21 C22 1.387(3)
C21 C26 1.388(3)
C22 C23 1.387(3)
C23 C24 1.379(3)
C24 C25 1.372(3)
C25 C26 1.382(3)
C31 C32 1.386(2)
C31 C36 1.390(2)
C32 C33 1.389(2)
C33 C34 1.380(3)
C34 C35 1.382(3)
C35 C36 1.378(2)

loop_
_geom_hbond_atom_site_label_D
_geom_hbond_atom_site_label_H
_geom_hbond_atom_site_label_A
_geom_hbond_distance_DH
_geom_hbond_distance_HA
_geom_hbond_distance_DA
_geom_hbond_angle_DHA
_geom_hbond_site_symmetry_A
C16 H16 O 0.93 2.47 3.228(2) 139.2 4_576

loop_
_geom_torsion_atom_site_label_1
_geom_torsion_atom_site_label_2
_geom_torsion_atom_site_label_3
_geom_torsion_atom_site_label_4
_geom_torsion
C9 N C1 C2 4.7(3)
C9 N C1 S -176.65(13)
C11 S C1 N -11.75(16)
C11 S C1 C2 167.02(12)
N C1 C2 C21 -151.03(17)
S C1 C2 C21 30.28(18)
N C1 C2 C3 -26.1(2)
S C1 C2 C3 155.17(12)
N C1 C2 C31 86.2(2)
S C1 C2 C31 -92.46(14)
C21 C2 C3 O -30.8(2)
C1 C2 C3 O -154.12(16)
C31 C2 C3 O 89.34(19)
C21 C2 C3 C4 154.22(15)
C1 C2 C3 C4 30.9(2)
C31 C2 C3 C4 -85.64(17)
O C3 C4 C5 -13.1(3)
C2 C3 C4 C5 161.71(16)
O C3 C4 C9 166.81(17)
C2 C3 C4 C9 -18.3(2)
C9 C4 C5 C6 1.8(3)
C3 C4 C5 C6 -178.23(18)
C4 C5 C6 C7 -0.9(3)
C5 C6 C7 C8 -0.6(3)
C6 C7 C8 C9 1.1(3)
C7 C8 C9 C4 -0.1(3)
C7 C8 C9 N -176.57(18)
C5 C4 C9 C8 -1.3(3)
C3 C4 C9 C8 178.75(17)
C5 C4 C9 N 174.97(17)
C3 C4 C9 N -5.0(3)
C1 N C9 C8 -170.90(17)
C1 N C9 C4 12.8(3)
C1 S C11 C12 95.35(15)
C1 S C11 C16 -88.27(15)
C16 C11 C12 C13 1.8(3)
S C11 C12 C13 178.18(14)
C11 C12 C13 C14 0.7(3)
C12 C13 C14 C15 -2.4(3)
C12 C13 C14 C17 177.4(2)
C13 C14 C15 C16 1.6(3)
C17 C14 C15 C16 -178.1(2)
C14 C15 C16 C11 0.9(3)
C12 C11 C16 C15 -2.6(3)
S C11 C16 C15 -179.06(15)
C1 C2 C21 C22 -97.32(19)
C3 C2 C21 C22 139.83(17)
C31 C2 C21 C22 24.5(2)
C1 C2 C21 C26 76.9(2)
C3 C2 C21 C26 -46.0(2)
C31 C2 C21 C26 -161.35(15)
C26 C21 C22 C23 -0.7(3)
C2 C21 C22 C23 173.52(17)
C21 C22 C23 C24 0.3(3)
C22 C23 C24 C25 0.1(3)
C23 C24 C25 C26 -0.1(3)
C24 C25 C26 C21 -0.4(3)
C22 C21 C26 C25 0.8(3)
C2 C21 C26 C25 -173.60(17)
C21 C2 C31 C32 -115.83(18)
C1 C2 C31 C32 6.4(2)
C3 C2 C31 C32 122.82(18)
C21 C2 C31 C36 63.0(2)
C1 C2 C31 C36 -174.76(15)
C3 C2 C31 C36 -58.3(2)
C36 C31 C32 C33 -1.5(3)
C2 C31 C32 C33 177.34(16)
C31 C32 C33 C34 0.6(3)
C32 C33 C34 C35 0.6(3)
C33 C34 C35 C36 -0.9(3)
C34 C35 C36 C31 0.1(3)
C32 C31 C36 C35 1.2(3)
C2 C31 C36 C35 -177.75(16)

loop_
_cod_related_entry_id
_cod_related_entry_code
_cod_related_entry_database
1 21156957 ChemSpider
